data_7238055
loop_
_publ_author_name
'Tang, Long'
'Wang, Huan-Huan'
'Fu, Yu-Hao'
'Wang, Yi-Tong'
'Wang, JiJiang'
'Hou, XiangYang'

_publ_section_title
;
 Three cobalt-based coordination polymers with tripodal carboxylate and
 imidazole-containing ligands: syntheses, structures, properties and DFT
 studies
;
_journal_issue 66
_journal_name_full 'RSC Advances'
_journal_page_first 38902
_journal_paper_doi 10.1039/C9RA07737E
_journal_volume 9
_journal_year 2019
_chemical_formula_sum 'C45 H34 Co N8 O7'
_chemical_formula_weight 857.73
_space_group_crystal_system triclinic
_space_group_IT_number 2
_space_group_name_Hall '-P 1'
_space_group_name_H-M_alt 'P -1'
_atom_sites_solution_hydrogens geom
_audit_creation_method SHELXL-2018/1
_audit_update_record
;
2019-09-20 deposited with the CCDC.	2019-11-20 downloaded from the CCDC.
;
_cell_angle_alpha 71.253(4)
_cell_angle_beta 87.999(4)
_cell_angle_gamma 89.725(4)
_cell_formula_units_Z 2
_cell_length_a 10.004(2)
_cell_length_b 14.689(4)
_cell_length_c 15.139(4)
_cell_measurement_reflns_used 6187
_cell_measurement_temperature 296(2)
_cell_measurement_theta_max 30.1692
_cell_measurement_theta_min 2.3458
_cell_volume 2105.3(9)
_computing_cell_refinement 'SAINT (Bruker,1997)'
_computing_data_collection 'SMART (Bruker, 1997)'
_computing_data_reduction 'SAINT (Bruker,1997)'
_computing_molecular_graphics 'DIAMOND (Brandenburg, 1999)'
_computing_publication_material SHELXTL(Bruker,2000)
_computing_structure_refinement 'SHELXL-2018/1 (Sheldrick, 2018)'
_computing_structure_solution 'SHElXT (Sheldrick, 2015)'
_diffrn_ambient_temperature 296(2)
_diffrn_measured_fraction_theta_full 0.989
_diffrn_measured_fraction_theta_max 0.989
_diffrn_measurement_device_type 'Bruker SMART diffractometer'
_diffrn_measurement_method 'phi and omega scans'
_diffrn_radiation_type MoK\a
_diffrn_radiation_wavelength 0.71073
_diffrn_reflns_av_R_equivalents 0.0129
_diffrn_reflns_av_unetI/netI 0.0252
_diffrn_reflns_Laue_measured_fraction_full 0.989
_diffrn_reflns_Laue_measured_fraction_max 0.989
_diffrn_reflns_limit_h_max 7
_diffrn_reflns_limit_h_min -11
_diffrn_reflns_limit_k_max 17
_diffrn_reflns_limit_k_min -15
_diffrn_reflns_limit_l_max 17
_diffrn_reflns_limit_l_min -16
_diffrn_reflns_number 10365
_diffrn_reflns_point_group_measured_fraction_full 0.989
_diffrn_reflns_point_group_measured_fraction_max 0.989
_diffrn_reflns_theta_full 25.000
_diffrn_reflns_theta_max 25.000
_diffrn_reflns_theta_min 2.443
_diffrn_source 'fine-focus sealed tube'
_exptl_absorpt_coefficient_mu 0.469
_exptl_absorpt_correction_T_max 0.7461
_exptl_absorpt_correction_T_min 0.6609
_exptl_absorpt_correction_type multi-scan
_exptl_absorpt_process_details 'SADABS (Sheldrick, 2008)'
_exptl_crystal_colour red
_exptl_crystal_density_diffrn 1.353
_exptl_crystal_density_method 'not measured'
_exptl_crystal_description block
_exptl_crystal_F_000 886
_exptl_crystal_size_max 0.28
_exptl_crystal_size_mid 0.24
_exptl_crystal_size_min 0.18
_refine_diff_density_max 0.797
_refine_diff_density_min -0.445
_refine_diff_density_rms 0.055
_refine_ls_extinction_method none
_refine_ls_goodness_of_fit_ref 1.036
_refine_ls_hydrogen_treatment constr
_refine_ls_matrix_type full
_refine_ls_number_parameters 553
_refine_ls_number_reflns 7331
_refine_ls_number_restraints 24
_refine_ls_restrained_S_all 1.071
_refine_ls_R_factor_all 0.0564
_refine_ls_R_factor_gt 0.0438
_refine_ls_shift/su_max 0.001
_refine_ls_shift/su_mean 0.000
_refine_ls_structure_factor_coef Fsqd
_refine_ls_weighting_details 'w=1/[\s^2^(Fo^2^)+(0.0561P)^2^+1.8809P] where P=(Fo^2^+2Fc^2^)/3'
_refine_ls_weighting_scheme calc
_refine_ls_wR_factor_gt 0.1098
_refine_ls_wR_factor_ref 0.1225
_reflns_Friedel_coverage 0.000
_reflns_number_gt 6032
_reflns_number_total 7331
_reflns_threshold_expression 'I > 2\s(I)'
_cod_data_source_file c9ra07737e2.cif
_cod_data_source_block t201827_0m
_cod_original_cell_volume 2105.2(9)
_cod_database_code 7238055
_shelx_shelxl_version_number 2018/1
_shelx_space_group_comment
;
The symmetry employed for this shelxl refinement is uniquely defined
by the following loop, which should always be used as a source of
symmetry information in preference to the above space-group names.
They are only intended as comments.
;

loop_
_space_group_symop_operation_xyz
'x, y, z'
'-x, -y, -z'

loop_
_atom_site_label
_atom_site_type_symbol
_atom_site_fract_x
_atom_site_fract_y
_atom_site_fract_z
_atom_site_U_iso_or_equiv
_atom_site_adp_type
_atom_site_occupancy
_atom_site_site_symmetry_order
_atom_site_calc_flag
_atom_site_refinement_flags_posn
_atom_site_refinement_flags_adp
Co1 Co -0.36776(3) 0.92644(2) 0.60090(2) 0.03007(12) Uani 1 1 d . .
N1 N -0.2665(2) 0.86047(16) 0.51167(14) 0.0393(5) Uani 1 1 d . .
N2 N -0.1426(2) 0.84356(17) 0.39501(15) 0.0431(5) Uani 1 1 d . .
N3 N 0.4138(2) 1.01383(17) -0.19272(16) 0.0487(6) Uani 1 1 d . .
N4 N 0.5274(2) 0.99535(16) -0.31316(15) 0.0427(5) Uani 1 1 d . .
N5 N 0.0924(2) 0.44500(15) 1.22477(15) 0.0393(5) Uani 1 1 d . .
N6 N -0.0994(2) 0.49105(15) 1.13359(14) 0.0395(5) Uani 1 1 d . .
N7 N 0.0983(2) 0.58583(16) 1.09198(15) 0.0434(5) Uani 1 1 d . .
N8 N 0.1788(4) 0.6347(4) 0.3824(4) 0.1225(17) Uani 1 1 d . .
O1 O -0.20711(19) 0.88615(13) 0.69709(12) 0.0451(5) Uani 1 1 d . .
O2 O -0.37862(19) 0.78867(14) 0.72273(13) 0.0471(5) Uani 1 1 d . .
O3 O -0.45729(18) 0.10938(15) 1.44527(13) 0.0506(5) Uani 1 1 d . .
O4 O -0.27516(17) 0.05338(13) 1.52259(12) 0.0405(4) Uani 1 1 d . .
O5 O 0.7423(3) 0.5460(2) 1.3126(2) 0.0871(8) Uani 1 1 d . .
H5 H 0.814682 0.566125 1.322555 0.131 Uiso 1 1 calc R U
O6 O 0.7512(3) 0.6776(2) 1.1878(2) 0.1032(10) Uani 1 1 d . .
O7 O -0.0243(3) 0.5817(3) 0.3653(3) 0.1205(14) Uani 1 1 d . .
C1 C -0.2681(3) 0.81230(18) 0.74608(17) 0.0359(6) Uani 1 1 d . .
C2 C -0.2091(2) 0.75043(17) 0.83522(17) 0.0344(5) Uani 1 1 d . .
C3 C -0.0794(3) 0.76822(18) 0.85531(18) 0.0418(6) Uani 1 1 d . .
H3 H -0.031536 0.820352 0.815595 0.050 Uiso 1 1 calc R U
C4 C -0.0216(3) 0.70834(19) 0.93442(18) 0.0428(6) Uani 1 1 d . .
H4 H 0.066171 0.719388 0.946792 0.051 Uiso 1 1 calc R U
C5 C -0.0933(3) 0.63180(18) 0.99567(17) 0.0366(6) Uani 1 1 d . .
C6 C -0.2248(3) 0.6155(2) 0.97655(19) 0.0447(7) Uani 1 1 d . .
H6 H -0.274153 0.564889 1.017398 0.054 Uiso 1 1 calc R U
C7 C -0.2813(3) 0.6748(2) 0.89651(19) 0.0438(6) Uani 1 1 d . .
H7 H -0.368959 0.663846 0.883748 0.053 Uiso 1 1 calc R U
C8 C -0.0289(3) 0.56569(18) 1.07891(17) 0.0376(6) Uani 1 1 d . .
C9 C 0.1539(3) 0.52204(19) 1.16555(18) 0.0402(6) Uani 1 1 d . .
C10 C -0.0348(2) 0.43286(18) 1.20625(17) 0.0368(6) Uani 1 1 d . .
C11 C -0.1098(2) 0.34964(18) 1.26995(17) 0.0366(6) Uani 1 1 d . .
C12 C -0.0488(3) 0.2838(2) 1.34477(19) 0.0491(7) Uani 1 1 d . .
H12 H 0.041168 0.291130 1.354581 0.059 Uiso 1 1 calc R U
C13 C -0.1211(3) 0.2075(2) 1.40478(19) 0.0490(7) Uani 1 1 d . .
H13 H -0.078893 0.163877 1.454499 0.059 Uiso 1 1 calc R U
C14 C -0.2557(2) 0.19515(17) 1.39189(16) 0.0334(5) Uani 1 1 d . .
C15 C -0.3155(3) 0.2601(2) 1.31642(19) 0.0456(7) Uani 1 1 d . .
H15 H -0.405339 0.252494 1.306294 0.055 Uiso 1 1 calc R U
C16 C -0.2433(3) 0.3360(2) 1.25594(19) 0.0487(7) Uani 1 1 d . .
H16 H -0.284918 0.378561 1.205187 0.058 Uiso 1 1 calc R U
C17 C -0.3355(2) 0.11325(18) 1.45729(16) 0.0325(5) Uani 1 1 d . .
C18 C 0.2952(3) 0.5404(2) 1.18248(19) 0.0444(6) Uani 1 1 d . .
C19 C 0.3642(3) 0.6196(2) 1.1244(3) 0.0682(10) Uani 1 1 d . .
H19 H 0.322525 0.660614 1.072759 0.082 Uiso 1 1 calc R U
C20 C 0.4936(3) 0.6390(3) 1.1417(3) 0.0720(10) Uani 1 1 d . .
H20 H 0.539131 0.691926 1.101259 0.086 Uiso 1 1 calc R U
C21 C 0.5556(3) 0.5800(2) 1.2190(2) 0.0549(8) Uani 1 1 d . .
C22 C 0.4895(3) 0.4990(3) 1.2746(3) 0.0665(10) Uani 1 1 d . .
H22 H 0.532355 0.457180 1.325143 0.080 Uiso 1 1 calc R U
C23 C 0.3602(3) 0.4787(2) 1.2569(2) 0.0618(9) Uani 1 1 d . .
H23 H 0.317067 0.423320 1.295074 0.074 Uiso 1 1 calc R U
C24 C 0.6927(3) 0.6072(3) 1.2373(3) 0.0661(9) Uani 1 1 d . .
C25 C -0.2794(3) 0.7685(2) 0.5098(2) 0.0515(7) Uani 1 1 d . .
H25 H -0.332223 0.720816 0.551554 0.062 Uiso 1 1 calc R U
C26 C -0.2043(3) 0.7571(2) 0.4387(2) 0.0573(8) Uani 1 1 d . .
H26 H -0.195957 0.701371 0.422371 0.069 Uiso 1 1 calc R U
C27 C -0.1834(3) 0.9031(2) 0.44163(18) 0.0408(6) Uani 1 1 d . .
H27 H -0.156087 0.966923 0.426160 0.049 Uiso 1 1 calc R U
C28 C -0.0592(3) 0.8693(2) 0.31136(19) 0.0437(6) Uani 1 1 d . .
C29 C -0.0894(3) 0.8337(3) 0.2408(2) 0.0590(9) Uani 1 1 d . .
H29 H -0.163039 0.793286 0.247455 0.071 Uiso 1 1 calc R U
C30 C -0.0104(3) 0.8580(3) 0.1601(2) 0.0604(9) Uani 1 1 d . .
H30 H -0.031331 0.833327 0.112835 0.072 Uiso 1 1 calc R U
C31 C 0.0992(3) 0.9181(2) 0.1477(2) 0.0485(7) Uani 1 1 d . .
C32 C 0.1271(3) 0.9539(2) 0.2193(2) 0.0571(8) Uani 1 1 d . .
H32 H 0.199842 0.995116 0.212306 0.069 Uiso 1 1 calc R U
C33 C 0.0491(3) 0.9298(2) 0.3011(2) 0.0551(8) Uani 1 1 d . .
H33 H 0.069671 0.954278 0.348604 0.066 Uiso 1 1 calc R U
C34 C 0.1839(3) 0.9435(2) 0.0601(2) 0.0514(7) Uani 1 1 d . .
C35 C 0.1895(5) 0.8845(3) 0.0066(3) 0.0928(16) Uani 1 1 d . .
H35 H 0.141724 0.826846 0.026604 0.111 Uiso 1 1 calc R U
C36 C 0.2640(4) 0.9076(3) -0.0768(3) 0.0855(13) Uani 1 1 d . U
H36 H 0.263882 0.866467 -0.112391 0.103 Uiso 1 1 calc R U
C37 C 0.3369(3) 0.9898(2) -0.1062(2) 0.0509(7) Uani 1 1 d . .
C38 C 0.3358(4) 1.0503(3) -0.0539(3) 0.0774(12) Uani 1 1 d . .
H38 H 0.386381 1.106667 -0.073527 0.093 Uiso 1 1 calc R U
C39 C 0.2590(4) 1.0274(3) 0.0286(3) 0.0749(11) Uani 1 1 d . .
H39 H 0.257966 1.069324 0.063436 0.090 Uiso 1 1 calc R U
C40 C 0.4659(3) 0.9516(2) -0.2329(2) 0.0513(7) Uani 1 1 d . .
H40 H 0.459129 0.885183 -0.206660 0.062 Uiso 1 1 calc R U
C41 C 0.5108(4) 1.0904(2) -0.3262(2) 0.0609(9) Uani 1 1 d . .
H41 H 0.542185 1.139789 -0.378319 0.073 Uiso 1 1 calc R U
C42 C 0.4422(4) 1.1032(2) -0.2528(2) 0.0663(10) Uani 1 1 d . .
H42 H 0.418867 1.161576 -0.244937 0.080 Uiso 1 1 calc R U
C43 C 0.0669(7) 0.6209(5) 0.3406(5) 0.136(2) Uani 1 1 d . U
H43 H 0.069786 0.652338 0.276579 0.163 Uiso 1 1 calc R U
C44 C 0.2704(8) 0.7071(5) 0.3288(7) 0.187(3) Uani 1 1 d . U
H44A H 0.251179 0.723787 0.263873 0.281 Uiso 1 1 calc R U
H44B H 0.360073 0.683242 0.338251 0.281 Uiso 1 1 calc R U
H44C H 0.261662 0.763016 0.348245 0.281 Uiso 1 1 calc R U
C45 C 0.2043(12) 0.5860(9) 0.4675(7) 0.265(5) Uani 1 1 d . U
H45A H 0.189982 0.625652 0.506496 0.398 Uiso 1 1 calc R U
H45B H 0.295715 0.565347 0.470659 0.398 Uiso 1 1 calc R U
H45C H 0.146208 0.530880 0.488692 0.398 Uiso 1 1 calc R U

loop_
_atom_site_aniso_label
_atom_site_aniso_U_11
_atom_site_aniso_U_22
_atom_site_aniso_U_33
_atom_site_aniso_U_23
_atom_site_aniso_U_13
_atom_site_aniso_U_12
Co1 0.02810(18) 0.0360(2) 0.01973(17) -0.00029(13) 0.00126(12) -0.00246(13)
N1 0.0376(12) 0.0489(13) 0.0290(11) -0.0093(10) 0.0030(9) -0.0027(10)
N2 0.0424(13) 0.0492(13) 0.0390(12) -0.0168(11) 0.0085(10) -0.0035(10)
N3 0.0555(15) 0.0498(14) 0.0388(13) -0.0131(11) 0.0148(11) -0.0025(11)
N4 0.0456(13) 0.0456(13) 0.0334(12) -0.0087(10) 0.0066(10) 0.0004(10)
N5 0.0333(11) 0.0400(12) 0.0344(11) 0.0028(9) -0.0060(9) -0.0049(9)
N6 0.0359(12) 0.0389(12) 0.0323(11) 0.0051(9) -0.0054(9) -0.0039(9)
N7 0.0390(12) 0.0400(12) 0.0391(12) 0.0050(10) -0.0082(10) -0.0079(10)
N8 0.061(2) 0.189(5) 0.138(4) -0.081(4) -0.001(2) -0.022(3)
O1 0.0540(12) 0.0385(10) 0.0336(10) 0.0020(8) -0.0086(8) -0.0048(9)
O2 0.0412(11) 0.0514(11) 0.0411(10) -0.0031(9) -0.0145(8) -0.0022(9)
O3 0.0356(10) 0.0595(12) 0.0442(11) 0.0012(9) -0.0047(8) -0.0114(9)
O4 0.0360(10) 0.0423(10) 0.0306(9) 0.0058(8) 0.0008(7) -0.0013(8)
O5 0.0547(15) 0.111(2) 0.100(2) -0.0387(18) -0.0249(15) -0.0044(15)
O6 0.0737(18) 0.102(2) 0.134(3) -0.036(2) -0.0186(18) -0.0430(17)
O7 0.065(2) 0.158(4) 0.165(4) -0.086(3) -0.031(2) -0.002(2)
C1 0.0413(14) 0.0361(14) 0.0282(13) -0.0069(11) -0.0052(11) 0.0044(11)
C2 0.0372(13) 0.0316(13) 0.0299(12) -0.0032(10) -0.0048(10) 0.0011(10)
C3 0.0443(15) 0.0330(13) 0.0371(14) 0.0044(11) -0.0051(11) -0.0082(11)
C4 0.0392(14) 0.0436(15) 0.0354(14) 0.0025(11) -0.0109(11) -0.0082(12)
C5 0.0371(14) 0.0358(13) 0.0290(13) 0.0007(10) -0.0047(10) -0.0020(11)
C6 0.0396(15) 0.0425(15) 0.0376(14) 0.0077(12) -0.0047(11) -0.0089(12)
C7 0.0332(14) 0.0484(16) 0.0392(15) 0.0014(12) -0.0082(11) -0.0043(12)
C8 0.0359(14) 0.0375(14) 0.0322(13) -0.0006(11) -0.0048(10) -0.0036(11)
C9 0.0365(14) 0.0393(14) 0.0359(14) 0.0009(11) -0.0056(11) -0.0045(11)
C10 0.0324(13) 0.0391(14) 0.0309(13) 0.0000(11) -0.0033(10) -0.0011(11)
C11 0.0307(13) 0.0385(14) 0.0316(13) 0.0015(11) -0.0031(10) -0.0009(10)
C12 0.0286(13) 0.0567(17) 0.0423(15) 0.0124(13) -0.0077(11) -0.0060(12)
C13 0.0367(14) 0.0515(17) 0.0381(15) 0.0153(12) -0.0097(12) -0.0019(12)
C14 0.0298(12) 0.0348(13) 0.0289(12) -0.0007(10) -0.0013(10) 0.0001(10)
C15 0.0294(13) 0.0465(16) 0.0459(16) 0.0071(12) -0.0095(11) -0.0055(11)
C16 0.0372(14) 0.0483(16) 0.0413(15) 0.0136(13) -0.0112(12) -0.0024(12)
C17 0.0288(13) 0.0391(13) 0.0270(12) -0.0072(10) 0.0023(10) 0.0001(10)
C18 0.0376(14) 0.0427(15) 0.0442(15) -0.0010(12) -0.0084(12) -0.0059(12)
C19 0.0523(19) 0.060(2) 0.070(2) 0.0124(17) -0.0162(16) -0.0171(16)
C20 0.054(2) 0.063(2) 0.081(3) 0.0016(18) -0.0089(18) -0.0252(17)
C21 0.0424(16) 0.0568(18) 0.068(2) -0.0226(16) -0.0092(14) -0.0068(14)
C22 0.0465(18) 0.068(2) 0.070(2) 0.0014(17) -0.0241(16) -0.0038(16)
C23 0.0432(17) 0.0573(19) 0.064(2) 0.0113(16) -0.0173(15) -0.0106(14)
C24 0.0511(19) 0.072(2) 0.084(3) -0.036(2) -0.0132(18) -0.0078(18)
C25 0.0586(19) 0.0435(16) 0.0455(16) -0.0062(13) 0.0141(14) -0.0085(13)
C26 0.070(2) 0.0447(17) 0.0577(19) -0.0187(15) 0.0196(16) -0.0078(15)
C27 0.0431(15) 0.0453(15) 0.0354(14) -0.0158(12) 0.0066(11) -0.0029(12)
C28 0.0425(15) 0.0525(16) 0.0389(15) -0.0198(13) 0.0093(12) -0.0032(12)
C29 0.0521(18) 0.082(2) 0.0525(18) -0.0359(17) 0.0160(14) -0.0226(16)
C30 0.0572(19) 0.089(2) 0.0487(18) -0.0426(18) 0.0107(14) -0.0191(17)
C31 0.0500(17) 0.0597(18) 0.0404(15) -0.0239(14) 0.0122(13) -0.0052(14)
C32 0.0574(19) 0.071(2) 0.0507(18) -0.0320(16) 0.0190(14) -0.0221(16)
C33 0.0595(19) 0.071(2) 0.0439(16) -0.0329(15) 0.0150(14) -0.0192(16)
C34 0.0547(18) 0.0591(18) 0.0429(16) -0.0215(14) 0.0139(13) -0.0061(14)
C35 0.133(4) 0.083(3) 0.078(3) -0.053(2) 0.066(3) -0.055(3)
C36 0.113(3) 0.084(2) 0.074(2) -0.050(2) 0.046(2) -0.036(2)
C37 0.0561(18) 0.0555(18) 0.0415(16) -0.0180(14) 0.0175(13) -0.0017(14)
C38 0.093(3) 0.083(3) 0.064(2) -0.038(2) 0.037(2) -0.039(2)
C39 0.093(3) 0.086(3) 0.060(2) -0.045(2) 0.0321(19) -0.031(2)
C40 0.066(2) 0.0428(16) 0.0420(16) -0.0110(13) 0.0195(14) -0.0026(14)
C41 0.082(2) 0.0466(17) 0.0455(17) -0.0056(14) 0.0233(16) -0.0008(16)
C42 0.090(3) 0.0476(18) 0.058(2) -0.0152(15) 0.0272(18) 0.0035(17)
C43 0.123(4) 0.152(4) 0.152(4) -0.077(3) -0.001(3) 0.016(3)
C44 0.169(6) 0.135(5) 0.247(8) -0.049(5) 0.014(6) -0.028(5)
C45 0.283(9) 0.313(10) 0.178(7) -0.043(7) -0.054(7) -0.054(8)

loop_
_atom_type_symbol
_atom_type_description
_atom_type_scat_dispersion_real
_atom_type_scat_dispersion_imag
_atom_type_scat_source
C C 0.0033 0.0016 'International Tables Vol C Tables 4.2.6.8 and 6.1.1.4'
H H 0.0000 0.0000 'International Tables Vol C Tables 4.2.6.8 and 6.1.1.4'
N N 0.0061 0.0033 'International Tables Vol C Tables 4.2.6.8 and 6.1.1.4'
O O 0.0106 0.0060 'International Tables Vol C Tables 4.2.6.8 and 6.1.1.4'
Co Co 0.3494 0.9721 'International Tables Vol C Tables 4.2.6.8 and 6.1.1.4'

loop_
_geom_angle_atom_site_label_1
_geom_angle_atom_site_label_2
_geom_angle_atom_site_label_3
_geom_angle
_geom_angle_site_symmetry_1
_geom_angle_site_symmetry_3
O3 Co1 O4 117.76(7) 2_467 1_564
O3 Co1 N1 87.48(9) 2_467 .
O4 Co1 N1 87.23(8) 1_564 .
O3 Co1 N4 91.51(9) 2_467 1_456
O4 Co1 N4 91.98(8) 1_564 1_456
N1 Co1 N4 178.24(8) . 1_456
O3 Co1 O1 148.71(8) 2_467 .
O4 Co1 O1 93.23(7) 1_564 .
N1 Co1 O1 89.96(8) . .
N4 Co1 O1 91.65(8) 1_456 .
O3 Co1 O2 89.80(7) 2_467 .
O4 Co1 O2 152.42(7) 1_564 .
N1 Co1 O2 93.29(8) . .
N4 Co1 O2 88.14(8) 1_456 .
O1 Co1 O2 59.20(7) . .
C27 N1 C25 105.2(2) . .
C27 N1 Co1 126.16(19) . .
C25 N1 Co1 128.52(18) . .
C27 N2 C26 106.5(2) . .
C27 N2 C28 125.9(2) . .
C26 N2 C28 127.4(2) . .
C40 N3 C42 106.2(2) . .
C40 N3 C37 126.4(2) . .
C42 N3 C37 127.3(3) . .
C40 N4 C41 104.8(2) . .
C40 N4 Co1 125.7(2) . 1_654
C41 N4 Co1 129.55(18) . 1_654
C9 N5 C10 115.1(2) . .
C8 N6 C10 115.5(2) . .
C9 N7 C8 114.5(2) . .
C45 N8 C43 122.8(8) . .
C45 N8 C44 119.8(7) . .
C43 N8 C44 117.4(7) . .
C1 O1 Co1 92.06(15) . .
C1 O2 Co1 87.26(15) . .
C17 O3 Co1 159.8(2) . 2_467
C17 O4 Co1 120.36(16) . 1_546
C24 O5 H5 109.5 . .
O1 C1 O2 121.3(2) . .
O1 C1 C2 119.6(2) . .
O2 C1 C2 119.1(2) . .
C7 C2 C3 119.6(2) . .
C7 C2 C1 120.9(2) . .
C3 C2 C1 119.4(2) . .
C4 C3 C2 119.9(2) . .
C4 C3 H3 120.1 . .
C2 C3 H3 120.1 . .
C3 C4 C5 120.6(2) . .
C3 C4 H4 119.7 . .
C5 C4 H4 119.7 . .
C4 C5 C6 119.4(2) . .
C4 C5 C8 120.3(2) . .
C6 C5 C8 120.3(2) . .
C7 C6 C5 119.6(2) . .
C7 C6 H6 120.2 . .
C5 C6 H6 120.2 . .
C6 C7 C2 120.8(2) . .
C6 C7 H7 119.6 . .
C2 C7 H7 119.6 . .
N6 C8 N7 125.0(2) . .
N6 C8 C5 118.3(2) . .
N7 C8 C5 116.7(2) . .
N5 C9 N7 125.4(2) . .
N5 C9 C18 118.0(2) . .
N7 C9 C18 116.6(2) . .
N5 C10 N6 124.5(2) . .
N5 C10 C11 118.0(2) . .
N6 C10 C11 117.5(2) . .
C16 C11 C12 118.6(2) . .
C16 C11 C10 120.3(2) . .
C12 C11 C10 121.2(2) . .
C13 C12 C11 120.5(2) . .
C13 C12 H12 119.8 . .
C11 C12 H12 119.8 . .
C12 C13 C14 120.9(2) . .
C12 C13 H13 119.5 . .
C14 C13 H13 119.5 . .
C15 C14 C13 118.4(2) . .
C15 C14 C17 120.2(2) . .
C13 C14 C17 121.4(2) . .
C16 C15 C14 120.8(2) . .
C16 C15 H15 119.6 . .
C14 C15 H15 119.6 . .
C15 C16 C11 120.8(2) . .
C15 C16 H16 119.6 . .
C11 C16 H16 119.6 . .
O3 C17 O4 123.8(2) . .
O3 C17 C14 118.3(2) . .
O4 C17 C14 117.9(2) . .
C23 C18 C19 118.6(3) . .
C23 C18 C9 120.5(2) . .
C19 C18 C9 120.9(2) . .
C20 C19 C18 121.1(3) . .
C20 C19 H19 119.4 . .
C18 C19 H19 119.4 . .
C21 C20 C19 120.0(3) . .
C21 C20 H20 120.0 . .
C19 C20 H20 120.0 . .
C22 C21 C20 118.9(3) . .
C22 C21 C24 123.2(3) . .
C20 C21 C24 117.8(3) . .
C21 C22 C23 121.2(3) . .
C21 C22 H22 119.4 . .
C23 C22 H22 119.4 . .
C18 C23 C22 120.0(3) . .
C18 C23 H23 120.0 . .
C22 C23 H23 120.0 . .
O6 C24 O5 124.1(3) . .
O6 C24 C21 123.2(4) . .
O5 C24 C21 112.8(3) . .
C26 C25 N1 110.0(3) . .
C26 C25 H25 125.0 . .
N1 C25 H25 125.0 . .
C25 C26 N2 106.5(3) . .
C25 C26 H26 126.8 . .
N2 C26 H26 126.8 . .
N1 C27 N2 111.9(2) . .
N1 C27 H27 124.0 . .
N2 C27 H27 124.0 . .
C29 C28 C33 120.1(3) . .
C29 C28 N2 119.2(3) . .
C33 C28 N2 120.7(2) . .
C28 C29 C30 119.8(3) . .
C28 C29 H29 120.1 . .
C30 C29 H29 120.1 . .
C29 C30 C31 121.6(3) . .
C29 C30 H30 119.2 . .
C31 C30 H30 119.2 . .
C30 C31 C32 117.7(3) . .
C30 C31 C34 120.8(3) . .
C32 C31 C34 121.5(3) . .
C31 C32 C33 121.6(3) . .
C31 C32 H32 119.2 . .
C33 C32 H32 119.2 . .
C28 C33 C32 119.3(3) . .
C28 C33 H33 120.4 . .
C32 C33 H33 120.4 . .
C35 C34 C39 116.9(3) . .
C35 C34 C31 120.8(3) . .
C39 C34 C31 122.2(3) . .
C34 C35 C36 122.1(3) . .
C34 C35 H35 118.9 . .
C36 C35 H35 118.9 . .
C37 C36 C35 120.1(3) . .
C37 C36 H36 120.0 . .
C35 C36 H36 120.0 . .
C36 C37 C38 119.7(3) . .
C36 C37 N3 120.0(3) . .
C38 C37 N3 120.3(3) . .
C37 C38 C39 119.9(3) . .
C37 C38 H38 120.1 . .
C39 C38 H38 120.1 . .
C34 C39 C38 121.3(3) . .
C34 C39 H39 119.3 . .
C38 C39 H39 119.3 . .
N4 C40 N3 112.3(3) . .
N4 C40 H40 123.9 . .
N3 C40 H40 123.9 . .
C42 C41 N4 110.4(3) . .
C42 C41 H41 124.8 . .
N4 C41 H41 124.8 . .
C41 C42 N3 106.3(3) . .
C41 C42 H42 126.8 . .
N3 C42 H42 126.8 . .
O7 C43 N8 134.0(8) . .
O7 C43 H43 113.0 . .
N8 C43 H43 113.0 . .
N8 C44 H44A 109.5 . .
N8 C44 H44B 109.5 . .
H44A C44 H44B 109.5 . .
N8 C44 H44C 109.5 . .
H44A C44 H44C 109.5 . .
H44B C44 H44C 109.5 . .
N8 C45 H45A 109.5 . .
N8 C45 H45B 109.5 . .
H45A C45 H45B 109.5 . .
N8 C45 H45C 109.5 . .
H45A C45 H45C 109.5 . .
H45B C45 H45C 109.5 . .

loop_
_geom_bond_atom_site_label_1
_geom_bond_atom_site_label_2
_geom_bond_distance
_geom_bond_site_symmetry_2
Co1 O3 2.0394(19) 2_467
Co1 O4 2.0639(18) 1_564
Co1 N1 2.128(2) .
Co1 N4 2.135(2) 1_456
Co1 O1 2.1573(19) .
Co1 O2 2.2578(19) .
N1 C27 1.313(3) .
N1 C25 1.367(4) .
N2 C27 1.343(3) .
N2 C26 1.367(4) .
N2 C28 1.437(3) .
N3 C40 1.344(4) .
N3 C42 1.360(4) .
N3 C37 1.437(3) .
N4 C40 1.311(3) .
N4 C41 1.356(4) .
N5 C9 1.334(3) .
N5 C10 1.337(3) .
N6 C8 1.330(3) .
N6 C10 1.341(3) .
N7 C9 1.340(3) .
N7 C8 1.343(3) .
N8 C45 1.291(10) .
N8 C43 1.352(8) .
N8 C44 1.425(8) .
O1 C1 1.248(3) .
O2 C1 1.256(3) .
O3 C17 1.242(3) .
O4 C17 1.262(3) .
O5 C24 1.315(5) .
O5 H5 0.8200 .
O6 C24 1.205(5) .
O7 C43 1.072(7) .
C1 C2 1.502(3) .
C2 C7 1.383(4) .
C2 C3 1.388(4) .
C3 C4 1.382(4) .
C3 H3 0.9300 .
C4 C5 1.389(4) .
C4 H4 0.9300 .
C5 C6 1.394(4) .
C5 C8 1.487(3) .
C6 C7 1.383(4) .
C6 H6 0.9300 .
C7 H7 0.9300 .
C9 C18 1.487(4) .
C10 C11 1.479(3) .
C11 C16 1.385(4) .
C11 C12 1.388(3) .
C12 C13 1.382(4) .
C12 H12 0.9300 .
C13 C14 1.388(4) .
C13 H13 0.9300 .
C14 C15 1.384(3) .
C14 C17 1.501(3) .
C15 C16 1.382(4) .
C15 H15 0.9300 .
C16 H16 0.9300 .
C18 C23 1.379(4) .
C18 C19 1.383(4) .
C19 C20 1.379(4) .
C19 H19 0.9300 .
C20 C21 1.377(5) .
C20 H20 0.9300 .
C21 C22 1.373(5) .
C21 C24 1.490(4) .
C22 C23 1.384(4) .
C22 H22 0.9300 .
C23 H23 0.9300 .
C25 C26 1.346(4) .
C25 H25 0.9300 .
C26 H26 0.9300 .
C27 H27 0.9300 .
C28 C29 1.375(4) .
C28 C33 1.377(4) .
C29 C30 1.379(4) .
C29 H29 0.9300 .
C30 C31 1.380(4) .
C30 H30 0.9300 .
C31 C32 1.384(4) .
C31 C34 1.492(4) .
C32 C33 1.386(4) .
C32 H32 0.9300 .
C33 H33 0.9300 .
C34 C35 1.363(4) .
C34 C39 1.385(5) .
C35 C36 1.387(5) .
C35 H35 0.9300 .
C36 C37 1.352(5) .
C36 H36 0.9300 .
C37 C38 1.367(4) .
C38 C39 1.389(4) .
C38 H38 0.9300 .
C39 H39 0.9300 .
C40 H40 0.9300 .
C41 C42 1.349(4) .
C41 H41 0.9300 .
C42 H42 0.9300 .
C43 H43 0.9300 .
C44 H44A 0.9600 .
C44 H44B 0.9600 .
C44 H44C 0.9600 .
C45 H45A 0.9600 .
C45 H45B 0.9600 .
C45 H45C 0.9600 .

loop_
_geom_hbond_atom_site_label_D
_geom_hbond_atom_site_label_H
_geom_hbond_atom_site_label_A
_geom_hbond_distance_DH
_geom_hbond_distance_HA
_geom_hbond_distance_DA
_geom_hbond_angle_DHA
_geom_hbond_site_symmetry_A
_geom_hbond_publ_flag
C45 H45C O7 0.96 2.57 3.381(12) 142.8 2_566 yes
C40 H40 O2 0.93 2.57 3.087(4) 115.3 1_654 yes
C33 H33 O1 0.93 2.60 3.146(4) 117.6 2_576 yes
C29 H29 O6 0.93 2.34 3.121(4) 141.0 1_454 yes
C27 H27 O4 0.93 2.49 2.976(3) 112.5 1_564 yes
O5 H5 O7 0.82 1.80 2.602(4) 166.0 1_656 yes
C45 H45C O7 0.96 2.57 3.381(12) 142.8 2_566 yes
C40 H40 O2 0.93 2.57 3.087(4) 115.3 1_654 yes
C33 H33 O1 0.93 2.60 3.146(4) 117.6 2_576 yes
C29 H29 O6 0.93 2.34 3.121(4) 141.0 1_454 yes
C27 H27 O4 0.93 2.49 2.976(3) 112.5 1_564 yes
O5 H5 O7 0.82 1.80 2.602(4) 166.0 1_656 yes
C45 H45C O7 0.96 2.57 3.381(12) 142.8 2_566 yes
C40 H40 O2 0.93 2.57 3.087(4) 115.3 1_654 yes
C33 H33 O1 0.93 2.60 3.146(4) 117.6 2_576 yes
C29 H29 O6 0.93 2.34 3.121(4) 141.0 1_454 yes
C27 H27 O4 0.93 2.49 2.976(3) 112.5 1_564 yes
O5 H5 O7 0.82 1.80 2.602(4) 166.0 1_656 yes
C45 H45C O7 0.96 2.57 3.381(12) 142.8 2_566 yes
C40 H40 O2 0.93 2.57 3.087(4) 115.3 1_654 yes
C33 H33 O1 0.93 2.60 3.146(4) 117.6 2_576 yes
C29 H29 O6 0.93 2.34 3.121(4) 141.0 1_454 yes
C27 H27 O4 0.93 2.49 2.976(3) 112.5 1_564 yes
O5 H5 O7 0.82 1.80 2.602(4) 166.0 1_656 yes
C45 H45C O7 0.96 2.57 3.381(12) 142.8 2_566 yes
C40 H40 O2 0.93 2.57 3.087(4) 115.3 1_654 yes
C33 H33 O1 0.93 2.60 3.146(4) 117.6 2_576 yes
C29 H29 O6 0.93 2.34 3.121(4) 141.0 1_454 yes
C27 H27 O4 0.93 2.49 2.976(3) 112.5 1_564 yes
O5 H5 O7 0.82 1.80 2.602(4) 166.0 1_656 yes
C45 H45C O7 0.96 2.57 3.381(12) 142.8 2_566 yes
C40 H40 O2 0.93 2.57 3.087(4) 115.3 1_654 yes
C33 H33 O1 0.93 2.60 3.146(4) 117.6 2_576 yes
C29 H29 O6 0.93 2.34 3.121(4) 141.0 1_454 yes
C27 H27 O4 0.93 2.49 2.976(3) 112.5 1_564 yes
O5 H5 O7 0.82 1.80 2.602(4) 166.0 1_656 yes
C45 H45C O7 0.96 2.57 3.381(12) 142.8 2_566 yes
C40 H40 O2 0.93 2.57 3.087(4) 115.3 1_654 yes
C33 H33 O1 0.93 2.60 3.146(4) 117.6 2_576 yes
C29 H29 O6 0.93 2.34 3.121(4) 141.0 1_454 yes
C27 H27 O4 0.93 2.49 2.976(3) 112.5 1_564 yes
O5 H5 O7 0.82 1.80 2.602(4) 166.0 1_656 yes
C45 H45C O7 0.96 2.57 3.381(12) 142.8 2_566 yes
C40 H40 O2 0.93 2.57 3.087(4) 115.3 1_654 yes
C33 H33 O1 0.93 2.60 3.146(4) 117.6 2_576 yes
C29 H29 O6 0.93 2.34 3.121(4) 141.0 1_454 yes
C27 H27 O4 0.93 2.49 2.976(3) 112.5 1_564 yes
O5 H5 O7 0.82 1.80 2.602(4) 166.0 1_656 yes
C45 H45C O7 0.96 2.57 3.381(12) 142.8 2_566 yes
C40 H40 O2 0.93 2.57 3.087(4) 115.3 1_654 yes
C33 H33 O1 0.93 2.60 3.146(4) 117.6 2_576 yes
C29 H29 O6 0.93 2.34 3.121(4) 141.0 1_454 yes
C27 H27 O4 0.93 2.49 2.976(3) 112.5 1_564 yes
O5 H5 O7 0.82 1.80 2.602(4) 166.0 1_656 yes
C45 H45C O7 0.96 2.57 3.381(12) 142.8 2_566 yes
C40 H40 O2 0.93 2.57 3.087(4) 115.3 1_654 yes
C33 H33 O1 0.93 2.60 3.146(4) 117.6 2_576 yes
C29 H29 O6 0.93 2.34 3.121(4) 141.0 1_454 yes
C27 H27 O4 0.93 2.49 2.976(3) 112.5 1_564 yes
O5 H5 O7 0.82 1.80 2.602(4) 166.0 1_656 yes
C45 H45C O7 0.96 2.57 3.381(12) 142.8 2_566 yes
C40 H40 O2 0.93 2.57 3.087(4) 115.3 1_654 yes
C33 H33 O1 0.93 2.60 3.146(4) 117.6 2_576 yes
C29 H29 O6 0.93 2.34 3.121(4) 141.0 1_454 yes
C27 H27 O4 0.93 2.49 2.976(3) 112.5 1_564 yes
O5 H5 O7 0.82 1.80 2.602(4) 166.0 1_656 yes
C45 H45C O7 0.96 2.57 3.381(12) 142.8 2_566 yes
C29 H29 O6 0.93 2.34 3.121(4) 141.0 1_454 yes
C33 H33 O1 0.93 2.60 3.146(4) 117.6 2_576 yes
O5 H5 O7 0.82 1.80 2.602(4) 166.0 1_656 yes
C27 H27 O4 0.93 2.49 2.976(3) 112.5 1_564 yes
C40 H40 O2 0.93 2.57 3.087(4) 115.3 1_654 yes
C45 H45C O7 0.96 2.57 3.381(12) 142.8 2_566 yes
C29 H29 O6 0.93 2.34 3.121(4) 141.0 1_454 yes
C33 H33 O1 0.93 2.60 3.146(4) 117.6 2_576 yes
O5 H5 O7 0.82 1.80 2.602(4) 166.0 1_656 yes
C27 H27 O4 0.93 2.49 2.976(3) 112.5 1_564 yes
C40 H40 O2 0.93 2.57 3.087(4) 115.3 1_654 yes
C40 H40 O2 0.93 2.57 3.087(4) 115.3 1_654 yes
C27 H27 O4 0.93 2.49 2.976(3) 112.5 1_564 yes
O5 H5 O7 0.82 1.80 2.602(4) 166.0 1_656 yes
C33 H33 O1 0.93 2.60 3.146(4) 117.6 2_576 yes
C29 H29 O6 0.93 2.34 3.121(4) 141.0 1_454 yes
C45 H45C O7 0.96 2.57 3.381(12) 142.8 2_566 yes
C40 H40 O2 0.93 2.57 3.087(4) 115.3 1_654 yes
C27 H27 O4 0.93 2.49 2.976(3) 112.5 1_564 yes
O5 H5 O7 0.82 1.80 2.602(4) 166.0 1_656 yes
C33 H33 O1 0.93 2.60 3.146(4) 117.6 2_576 yes
C29 H29 O6 0.93 2.34 3.121(4) 141.0 1_454 yes
C45 H45C O7 0.96 2.57 3.381(12) 142.8 2_566 yes
O5 H5 O7 0.82 1.80 2.602(4) 166.0 1_656 yes
C27 H27 O4 0.93 2.49 2.976(3) 112.5 1_564 yes
C29 H29 O6 0.93 2.34 3.121(4) 141.0 1_454 yes
C33 H33 O1 0.93 2.60 3.146(4) 117.6 2_576 yes
C40 H40 O2 0.93 2.57 3.087(4) 115.3 1_654 yes
C45 H45C O7 0.96 2.57 3.381(12) 142.8 2_566 yes
O5 H5 O7 0.82 1.80 2.602(4) 166.0 1_656 yes
C27 H27 O4 0.93 2.49 2.976(3) 112.5 1_564 yes
C29 H29 O6 0.93 2.34 3.121(4) 141.0 1_454 yes
C33 H33 O1 0.93 2.60 3.146(4) 117.6 2_576 yes
C40 H40 O2 0.93 2.57 3.087(4) 115.3 1_654 yes
C45 H45C O7 0.96 2.57 3.381(12) 142.8 2_566 yes
O5 H5 O7 0.82 1.80 2.602(4) 166.0 1_656 yes
C27 H27 O4 0.93 2.49 2.976(3) 112.5 1_564 yes
C29 H29 O6 0.93 2.34 3.121(4) 141.0 1_454 yes
C33 H33 O1 0.93 2.60 3.146(4) 117.6 2_576 yes
C40 H40 O2 0.93 2.57 3.087(4) 115.3 1_654 yes
C45 H45C O7 0.96 2.57 3.381(12) 142.8 2_566 yes
O5 H5 O7 0.82 1.80 2.602(4) 166.0 1_656 yes
C27 H27 O4 0.93 2.49 2.976(3) 112.5 1_564 yes
C29 H29 O6 0.93 2.34 3.121(4) 141.0 1_454 yes
C33 H33 O1 0.93 2.60 3.146(4) 117.6 2_576 yes
C40 H40 O2 0.93 2.57 3.087(4) 115.3 1_654 yes
C45 H45C O7 0.96 2.57 3.381(12) 142.8 2_566 yes
O5 H5 O7 0.82 1.80 2.602(4) 166.0 1_656 yes
C27 H27 O4 0.93 2.49 2.976(3) 112.5 1_564 yes
C29 H29 O6 0.93 2.34 3.121(4) 141.0 1_454 yes
C33 H33 O1 0.93 2.60 3.146(4) 117.6 2_576 yes
C40 H40 O2 0.93 2.57 3.087(4) 115.3 1_654 yes
C45 H45C O7 0.96 2.57 3.381(12) 142.8 2_566 yes
